data_7047092
loop_
_publ_author_name
'Apps, Samantha L.'
'White, Andrew J. P.'
'Miller, Philip W.'
'Long, Nicholas J.'

_publ_section_title
;
 Synthesis and reactivity of an N-triphos Mo(0) dinitrogen complex.
;
_journal_issue 33
_journal_name_full 'Dalton transactions (Cambridge, England : 2003)'
_journal_page_first 11386
_journal_page_last 11396
_journal_paper_doi 10.1039/c8dt02471e
_journal_volume 47
_journal_year 2018
_chemical_formula_moiety 'C64 H58 Mo N P5, B C24 F20, C6 H5 F'
_chemical_formula_sum 'C94 H63 B F21 Mo N P5'
_chemical_formula_weight 1867.05
_chemical_properties_physical Air-sensitive,Moisture-sensitive,Hygroscopic,Oxygen-sensitive
_space_group_crystal_system monoclinic
_space_group_IT_number 14
_space_group_name_Hall '-P 2yn'
_space_group_name_H-M_alt 'P 1 21/n 1'
_symmetry_space_group_name_Hall '-P 2yn'
_symmetry_space_group_name_H-M 'P 1 21/n 1'
_atom_sites_solution_hydrogens mixed
_atom_sites_solution_primary iterative
_audit_creation_date 2018-07-11
_audit_creation_method
;
Olex2 1.2
(compiled 2018.05.29 svn.r3508 for OlexSys, GUI svn.r5506)
;
_audit_update_record
;
2018-07-11 deposited with the CCDC.
2018-07-23 downloaded from the CCDC.
;
_cell_angle_alpha 90
_cell_angle_beta 92.818(2)
_cell_angle_gamma 90
_cell_formula_units_Z 4
_cell_length_a 13.1523(4)
_cell_length_b 40.9129(12)
_cell_length_c 15.2959(4)
_cell_measurement_reflns_used 7168
_cell_measurement_temperature 173(2)
_cell_measurement_theta_max 27.7650
_cell_measurement_theta_min 2.4500
_cell_volume 8220.8(4)
_computing_cell_refinement 'CrysAlisPro 1.171.38.46 (Rigaku OD, 2015)'
_computing_data_collection 'CrysAlisPro 1.171.38.46 (Rigaku OD, 2015)'
_computing_data_reduction 'CrysAlisPro 1.171.38.46 (Rigaku OD, 2015)'
_computing_molecular_graphics 'Olex2 (Dolomanov et al., 2009)'
_computing_publication_material 'Olex2 (Dolomanov et al., 2009)'
_computing_structure_refinement 'SHELXL-2017/1 (Sheldrick, 2017)'
_computing_structure_solution 'olex2.solve (Bourhis et al., 2015)'
_diffrn_ambient_temperature 173(2)
_diffrn_measured_fraction_theta_full 0.987
_diffrn_measured_fraction_theta_max 0.823
_diffrn_measurement_device 'four-circle diffractometer'
_diffrn_measurement_device_type 'Xcalibur, Eos'
_diffrn_measurement_method '\w scans'
_diffrn_radiation_type MoK\a
_diffrn_radiation_wavelength 0.71073
_diffrn_reflns_av_R_equivalents 0.0291
_diffrn_reflns_av_unetI/netI 0.0677
_diffrn_reflns_Laue_measured_fraction_full 0.987
_diffrn_reflns_Laue_measured_fraction_max 0.823
_diffrn_reflns_limit_h_max 16
_diffrn_reflns_limit_h_min -13
_diffrn_reflns_limit_k_max 52
_diffrn_reflns_limit_k_min -39
_diffrn_reflns_limit_l_max 18
_diffrn_reflns_limit_l_min -10
_diffrn_reflns_number 27499
_diffrn_reflns_point_group_measured_fraction_full 0.987
_diffrn_reflns_point_group_measured_fraction_max 0.823
_diffrn_reflns_theta_full 25.242
_diffrn_reflns_theta_max 27.832
_diffrn_reflns_theta_min 2.492
_diffrn_source 'fine-focus sealed X-ray tube'
_diffrn_source_type 'Enhance (Mo) X-ray Source'
_exptl_absorpt_coefficient_mu 0.354
_exptl_absorpt_correction_T_max 0.973
_exptl_absorpt_correction_T_min 0.865
_exptl_absorpt_correction_type analytical
_exptl_absorpt_process_details
;
CrysAlisPro 1.171.38.46 (Rigaku Oxford Diffraction, 2015)
Analytical numeric absorption correction using a multifaceted crystal
            model based on expressions derived by R.C. Clark & J.S. Reid.
(Clark, R. C. & Reid, J. S. (1995). Acta Cryst. A51, 887-897)
Empirical absorption correction using spherical harmonics,
 implemented in SCALE3 ABSPACK scaling algorithm.
;
_exptl_crystal_colour red
_exptl_crystal_density_diffrn 1.509
_exptl_crystal_description plates
_exptl_crystal_F_000 3780
_exptl_crystal_recrystallization_method 'Vapour deposition'
_exptl_crystal_size_max 0.748
_exptl_crystal_size_mid 0.428
_exptl_crystal_size_min 0.082
_refine_diff_density_max 0.907
_refine_diff_density_min -0.653
_refine_diff_density_rms 0.075
_refine_ls_extinction_method none
_refine_ls_goodness_of_fit_ref 1.081
_refine_ls_hydrogen_treatment mixed
_refine_ls_matrix_type full
_refine_ls_number_parameters 1113
_refine_ls_number_reflns 16056
_refine_ls_number_restraints 1
_refine_ls_restrained_S_all 1.081
_refine_ls_R_factor_all 0.0757
_refine_ls_R_factor_gt 0.0552
_refine_ls_shift/su_max 0.002
_refine_ls_shift/su_mean 0.000
_refine_ls_structure_factor_coef Fsqd
_refine_ls_weighting_details 'w=1/[\s^2^(Fo^2^)+(0.0263P)^2^+9.6133P] where P=(Fo^2^+2Fc^2^)/3'
_refine_ls_weighting_scheme calc
_refine_ls_wR_factor_gt 0.1026
_refine_ls_wR_factor_ref 0.1119
_reflns_Friedel_coverage 0.000
_reflns_number_gt 12592
_reflns_number_total 16056
_reflns_threshold_expression 'I > 2\s(I)'
_cod_data_source_file c8dt02471e2.cif
_cod_data_source_block 7
_cod_depositor_comments 'Adding full bibliography for 7047089--7047092.cif.'
_cod_database_code 7047092
_shelx_shelxl_version_number 2017/1
_shelx_space_group_comment
;
The symmetry employed for this shelxl refinement is uniquely defined
by the following loop, which should always be used as a source of
symmetry information in preference to the above space-group names.
They are only intended as comments.
;
_olex2_refinement_description
;
1. Fixed Uiso
 At 1.2 times of:
  All C(H) groups, All C(H,H) groups
 At 1.5 times of:
  All C(H,H,H) groups
2. Restrained distances
 N1-H1
 0.9 with sigma of 0.02
3.a Secondary CH2 refined with riding coordinates:
 C52(H52A,H52B), C2(H2A,H2B)
3.b Aromatic/amide H refined with riding coordinates:
 C21(H21), C59(H59), C17(H17), C77(H77), C61(H61), C15(H15), C64(H64),
 C18(H18), C63(H63), C25(H25), C16(H16), C58(H58), C71(H71), C13(H13), C73(H73),
  C65(H65), C27(H27), C43(H43), C62(H62), C68(H68), C36(H36), C35(H35),
 C19(H19), C67(H67), C11(H11), C75(H75), C33(H33), C41(H41), C31(H31), C69(H69),
  C9(H9), C34(H34), C74(H74), C55(H55), C37(H37), C115(H115), C42(H42),
 C56(H56), C76(H76), C28(H28), C12(H12), C70(H70), C24(H24), C57(H57), C23(H23),
  C29(H29), C10(H10), C30(H30), C40(H40), C113(H113), C114(H114), C22(H22),
 C39(H39), C112(H112), C111(H111)
3.c Idealised Me refined as rotating group:
 C6(H6A,H6B,H6C)
;
_olex2_submission_special_instructions 'No special instructions were received'

loop_
_space_group_symop_operation_xyz
'x, y, z'
'-x+1/2, y+1/2, -z+1/2'
'-x, -y, -z'
'x-1/2, -y-1/2, z-1/2'

loop_
_atom_site_label
_atom_site_type_symbol
_atom_site_fract_x
_atom_site_fract_y
_atom_site_fract_z
_atom_site_U_iso_or_equiv
_atom_site_adp_type
_atom_site_occupancy
_atom_site_site_symmetry_order
_atom_site_calc_flag
_atom_site_refinement_flags_posn
Mo1 Mo 0.75641(2) 0.63832(2) 0.41416(2) 0.01731(7) Uani 1 1 d .
P7 P 0.93205(6) 0.61296(2) 0.40957(6) 0.02123(19) Uani 1 1 d .
P53 P 0.59548(6) 0.66332(2) 0.35677(5) 0.01993(19) Uani 1 1 d .
P3 P 0.67160(7) 0.59012(2) 0.46955(5) 0.02108(19) Uani 1 1 d .
P51 P 0.78435(6) 0.67494(2) 0.28145(5) 0.02020(19) Uani 1 1 d .
P5 P 0.80946(7) 0.67903(2) 0.52599(6) 0.0243(2) Uani 1 1 d .
F92 F 0.44028(16) 0.65445(5) 0.02477(12) 0.0347(5) Uani 1 1 d .
F98 F 0.38317(15) 0.54739(5) 0.01127(13) 0.0333(5) Uani 1 1 d .
F88 F 0.63144(16) 0.62046(6) -0.21370(13) 0.0384(6) Uani 1 1 d .
F82 F 0.58620(17) 0.55225(6) -0.22331(13) 0.0414(6) Uani 1 1 d .
F83 F 0.72743(19) 0.51185(6) -0.15984(15) 0.0536(7) Uani 1 1 d .
F101 F 0.2863(2) 0.52810(7) -0.33419(17) 0.0675(8) Uani 1 1 d .
F104 F 0.44032(17) 0.64879(5) -0.26938(13) 0.0379(5) Uani 1 1 d .
F91 F 0.56382(19) 0.70451(6) 0.05016(14) 0.0477(6) Uani 1 1 d .
F95 F 0.12974(16) 0.65034(6) -0.04871(15) 0.0441(6) Uani 1 1 d .
F86 F 0.53601(15) 0.59020(5) 0.06440(12) 0.0316(5) Uani 1 1 d .
F94 F 0.30510(16) 0.64891(5) -0.12713(13) 0.0343(5) Uani 1 1 d .
F97 F 0.21169(16) 0.55100(6) 0.09233(14) 0.0410(6) Uani 1 1 d .
F85 F 0.67317(17) 0.54769(6) 0.12656(13) 0.0444(6) Uani 1 1 d .
F96 F 0.08222(16) 0.60226(6) 0.06619(15) 0.0457(6) Uani 1 1 d .
F103 F 0.33791(19) 0.63709(7) -0.41826(14) 0.0567(7) Uani 1 1 d .
F84 F 0.77264(18) 0.50802(6) 0.01631(15) 0.0513(7) Uani 1 1 d .
F100 F 0.38088(18) 0.53967(5) -0.18035(14) 0.0436(6) Uani 1 1 d .
F90 F 0.72040(19) 0.71497(6) -0.05557(18) 0.0606(8) Uani 1 1 d .
F89 F 0.75336(17) 0.67166(7) -0.18759(16) 0.0569(7) Uani 1 1 d .
C26 C 0.7483(3) 0.71749(9) 0.5505(2) 0.0301(8) Uani 1 1 d .
F102 F 0.2589(2) 0.57688(8) -0.45494(14) 0.0666(9) Uani 1 1 d .
C4 C 0.7349(2) 0.64465(8) 0.5405(2) 0.0227(8) Uani 1 1 d .
C14 C 0.7497(3) 0.55546(8) 0.5086(2) 0.0244(8) Uani 1 1 d .
C21 C 0.9832(3) 0.70724(11) 0.6046(3) 0.0494(12) Uani 1 1 d .
H21 H 0.972901 0.723783 0.561464 0.059 Uiso 1 1 calc R
C52 C 0.6470(2) 0.68356(10) 0.2613(2) 0.0292(8) Uani 1 1 d .
H52A H 0.632801 0.707322 0.260891 0.035 Uiso 1 1 calc R
H52B H 0.620130 0.673750 0.205662 0.035 Uiso 1 1 calc R
C59 C 0.8962(3) 0.67848(9) 0.1281(2) 0.0279(8) Uani 1 1 d .
H59 H 0.930386 0.696641 0.154673 0.033 Uiso 1 1 calc R
C87 C 0.5272(3) 0.63451(8) -0.0975(2) 0.0222(7) Uani 1 1 d .
N1 N 0.6810(2) 0.63032(8) 0.60306(18) 0.0294(7) Uani 1 1 d D
C6 C 0.9815(3) 0.59276(10) 0.5101(2) 0.0313(9) Uani 1 1 d .
H6A H 0.971744 0.607078 0.560368 0.047 Uiso 1 1 calc GR
H6B H 1.054223 0.588235 0.505644 0.047 Uiso 1 1 calc GR
H6C H 0.944892 0.572184 0.517958 0.047 Uiso 1 1 calc GR
C93 C 0.3570(3) 0.59890(9) -0.0599(2) 0.0221(7) Uani 1 1 d .
C92 C 0.5167(3) 0.65713(9) -0.0309(2) 0.0266(8) Uani 1 1 d .
C32 C 0.9600(3) 0.58223(8) 0.3270(2) 0.0224(7) Uani 1 1 d .
C17 C 0.8769(3) 0.50388(10) 0.5594(3) 0.0418(10) Uani 1 1 d .
H17 H 0.921172 0.486453 0.576715 0.050 Uiso 1 1 calc R
C38 C 1.0366(2) 0.64132(9) 0.3907(2) 0.0253(8) Uani 1 1 d .
C83 C 0.6767(3) 0.53039(10) -0.1043(3) 0.0350(9) Uani 1 1 d .
C77 C 0.4636(3) 0.63467(11) 0.2264(2) 0.0409(11) Uani 1 1 d .
H77 H 0.510541 0.641731 0.185124 0.049 Uiso 1 1 calc R
C2 C 0.6126(3) 0.60453(9) 0.5706(2) 0.0274(8) Uani 1 1 d .
H2A H 0.543305 0.613171 0.557156 0.033 Uiso 1 1 calc R
H2B H 0.608749 0.586629 0.613843 0.033 Uiso 1 1 calc R
C61 C 0.8055(3) 0.74196(9) 0.2451(2) 0.0274(8) Uani 1 1 d .
H61 H 0.749461 0.739141 0.204142 0.033 Uiso 1 1 calc R
C15 C 0.7775(3) 0.55052(10) 0.5973(2) 0.0360(9) Uani 1 1 d .
H15 H 0.754123 0.565005 0.640548 0.043 Uiso 1 1 calc R
C64 C 0.9720(3) 0.75019(10) 0.3600(2) 0.0353(9) Uani 1 1 d .
H64 H 1.030736 0.752943 0.397992 0.042 Uiso 1 1 calc R
C18 C 0.8501(3) 0.50867(10) 0.4721(3) 0.0375(10) Uani 1 1 d .
H18 H 0.875874 0.494550 0.429084 0.045 Uiso 1 1 calc R
C8 C 0.5687(3) 0.56651(9) 0.4146(2) 0.0259(8) Uani 1 1 d .
C94 C 0.2855(3) 0.62366(9) -0.0727(2) 0.0270(8) Uani 1 1 d .
C63 C 0.9312(3) 0.77649(10) 0.3147(2) 0.0376(10) Uani 1 1 d .
H63 H 0.960416 0.797554 0.323402 0.045 Uiso 1 1 calc R
C25 C 0.9331(3) 0.65721(11) 0.6703(2) 0.0400(10) Uani 1 1 d .
H25 H 0.888166 0.639073 0.672371 0.048 Uiso 1 1 calc R
C16 C 0.8395(3) 0.52434(11) 0.6213(3) 0.0424(10) Uani 1 1 d .
H16 H 0.856355 0.520459 0.681535 0.051 Uiso 1 1 calc R
C58 C 0.9200(3) 0.66869(10) 0.0449(2) 0.0351(9) Uani 1 1 d .
H58 H 0.969331 0.680479 0.014324 0.042 Uiso 1 1 calc R
C72 C 0.4832(2) 0.64075(9) 0.3141(2) 0.0223(7) Uani 1 1 d .
C71 C 0.5172(3) 0.69355(10) 0.5024(2) 0.0348(9) Uani 1 1 d .
H71 H 0.550308 0.676500 0.534897 0.042 Uiso 1 1 calc R
C13 C 0.5623(3) 0.56329(10) 0.3244(2) 0.0348(9) Uani 1 1 d .
H13 H 0.607818 0.575078 0.289736 0.042 Uiso 1 1 calc R
C73 C 0.4137(3) 0.62988(9) 0.3728(2) 0.0283(8) Uani 1 1 d .
H73 H 0.425771 0.634061 0.433547 0.034 Uiso 1 1 calc R
C65 C 0.9273(3) 0.71965(9) 0.3502(2) 0.0276(8) Uani 1 1 d .
H65 H 0.954134 0.701647 0.383052 0.033 Uiso 1 1 calc R
C96 C 0.1692(3) 0.60101(10) 0.0246(2) 0.0303(9) Uani 1 1 d .
C98 C 0.3251(3) 0.57436(9) -0.0051(2) 0.0250(8) Uani 1 1 d .
C27 C 0.7232(3) 0.74001(9) 0.4848(2) 0.0331(9) Uani 1 1 d .
H27 H 0.736651 0.734860 0.425893 0.040 Uiso 1 1 calc R
C66 C 0.5278(3) 0.69545(9) 0.4128(2) 0.0271(8) Uani 1 1 d .
C100 C 0.3746(3) 0.56465(10) -0.2385(2) 0.0328(9) Uani 1 1 d .
C85 C 0.6500(3) 0.54839(10) 0.0397(2) 0.0307(9) Uani 1 1 d .
C101 C 0.3247(3) 0.55813(11) -0.3176(3) 0.0419(10) Uani 1 1 d .
C104 C 0.4038(3) 0.61811(10) -0.2803(2) 0.0297(9) Uani 1 1 d .
C43 C 1.0602(3) 0.64931(9) 0.3052(3) 0.0350(9) Uani 1 1 d .
H43 H 1.023121 0.639600 0.257052 0.042 Uiso 1 1 calc R
C62 C 0.8487(3) 0.77268(9) 0.2568(2) 0.0329(9) Uani 1 1 d .
H62 H 0.821443 0.790928 0.225190 0.039 Uiso 1 1 calc R
C60 C 0.8434(3) 0.71522(8) 0.2925(2) 0.0220(7) Uani 1 1 d .
C68 C 0.4210(3) 0.74328(11) 0.4100(3) 0.0494(12) Uani 1 1 d .
H68 H 0.388790 0.760686 0.378282 0.059 Uiso 1 1 calc R
B80 B 0.4632(3) 0.60016(10) -0.1143(2) 0.0230(9) Uani 1 1 d .
C54 C 0.8228(2) 0.66198(9) 0.1728(2) 0.0229(7) Uani 1 1 d .
C36 C 0.9128(3) 0.54762(11) 0.2047(3) 0.0456(11) Uani 1 1 d .
H36 H 0.861950 0.539662 0.163848 0.055 Uiso 1 1 calc R
C35 C 1.0111(3) 0.53609(11) 0.2023(3) 0.0405(10) Uani 1 1 d .
H35 H 1.028202 0.520246 0.160071 0.049 Uiso 1 1 calc R
C19 C 0.7860(3) 0.53396(9) 0.4474(2) 0.0289(8) Uani 1 1 d .
H19 H 0.766335 0.536753 0.387273 0.035 Uiso 1 1 calc R
C67 C 0.4774(3) 0.72047(10) 0.3669(3) 0.0388(10) Uani 1 1 d .
H67 H 0.481850 0.721868 0.305211 0.047 Uiso 1 1 calc R
C11 C 0.4226(3) 0.52592(11) 0.3344(3) 0.0493(12) Uani 1 1 d .
H11 H 0.372909 0.511977 0.306815 0.059 Uiso 1 1 calc R
C75 C 0.3079(3) 0.60753(11) 0.2564(3) 0.0424(11) Uani 1 1 d .
H75 H 0.247926 0.596312 0.236378 0.051 Uiso 1 1 calc R
C33 C 1.0590(3) 0.57026(9) 0.3231(2) 0.0283(8) Uani 1 1 d .
H33 H 1.110292 0.577924 0.364000 0.034 Uiso 1 1 calc R
C97 C 0.2351(3) 0.57528(9) 0.0375(2) 0.0288(8) Uani 1 1 d .
C41 C 1.1916(3) 0.68596(11) 0.3592(4) 0.0546(13) Uani 1 1 d .
H41 H 1.244185 0.701114 0.348263 0.066 Uiso 1 1 calc R
C95 C 0.1942(3) 0.62525(9) -0.0327(2) 0.0300(8) Uani 1 1 d .
C88 C 0.6106(3) 0.64119(10) -0.1471(2) 0.0303(9) Uani 1 1 d .
C31 C 0.7261(4) 0.72567(11) 0.6362(3) 0.0489(12) Uani 1 1 d .
H31 H 0.742527 0.710786 0.682388 0.059 Uiso 1 1 calc R
C86 C 0.5789(3) 0.57013(9) 0.0059(2) 0.0272(8) Uani 1 1 d .
C99 C 0.4175(3) 0.59477(10) -0.2161(2) 0.0279(8) Uani 1 1 d .
C69 C 0.4115(3) 0.74085(11) 0.4990(3) 0.0516(12) Uani 1 1 d .
H69 H 0.371691 0.756368 0.528396 0.062 Uiso 1 1 calc R
C89 C 0.6747(3) 0.66726(11) -0.1354(3) 0.0371(10) Uani 1 1 d .
C84 C 0.6996(3) 0.52846(10) -0.0161(3) 0.0361(9) Uani 1 1 d .
C9 C 0.5010(3) 0.54936(10) 0.4639(3) 0.0359(9) Uani 1 1 d .
H9 H 0.504796 0.551388 0.525862 0.043 Uiso 1 1 calc R
C34 C 1.0839(3) 0.54769(9) 0.2615(2) 0.0318(9) Uani 1 1 d .
H34 H 1.152033 0.540063 0.259766 0.038 Uiso 1 1 calc R
C74 C 0.3268(3) 0.61302(11) 0.3444(2) 0.0363(10) Uani 1 1 d .
H74 H 0.280638 0.605291 0.385557 0.044 Uiso 1 1 calc R
C55 C 0.7757(3) 0.63479(10) 0.1333(2) 0.0345(9) Uani 1 1 d .
H55 H 0.726556 0.622815 0.163619 0.041 Uiso 1 1 calc R
C82 C 0.6024(3) 0.55193(9) -0.1348(2) 0.0299(8) Uani 1 1 d .
C37 C 0.8875(3) 0.57075(10) 0.2663(2) 0.0320(9) Uani 1 1 d .
H37 H 0.819721 0.578757 0.266648 0.038 Uiso 1 1 calc R
C115 C 0.9515(4) 0.55709(13) 0.9164(3) 0.0616(14) Uani 1 1 d .
H115 H 0.910193 0.557051 0.965645 0.074 Uiso 1 1 calc R
C42 C 1.1375(3) 0.67133(11) 0.2902(3) 0.0500(12) Uani 1 1 d .
H42 H 1.153438 0.676403 0.231847 0.060 Uiso 1 1 calc R
C56 C 0.8004(3) 0.62521(10) 0.0503(2) 0.0395(10) Uani 1 1 d .
H56 H 0.767205 0.606879 0.023620 0.047 Uiso 1 1 calc R
C103 C 0.3505(3) 0.61280(12) -0.3601(2) 0.0383(10) Uani 1 1 d .
C76 C 0.3757(3) 0.61831(12) 0.1980(3) 0.0518(13) Uani 1 1 d .
H76 H 0.362468 0.614557 0.137185 0.062 Uiso 1 1 calc R
C28 C 0.6792(4) 0.76967(10) 0.5033(3) 0.0471(11) Uani 1 1 d .
H28 H 0.663260 0.784808 0.457549 0.057 Uiso 1 1 calc R
C12 C 0.4897(3) 0.54290(11) 0.2843(3) 0.0475(12) Uani 1 1 d .
H12 H 0.485991 0.540599 0.222401 0.057 Uiso 1 1 calc R
C70 C 0.4591(3) 0.71614(12) 0.5450(3) 0.0491(12) Uani 1 1 d .
H70 H 0.452222 0.714464 0.606381 0.059 Uiso 1 1 calc R
C24 C 1.0148(4) 0.65975(14) 0.7317(3) 0.0623(14) Uani 1 1 d .
H24 H 1.025322 0.643532 0.775628 0.075 Uiso 1 1 calc R
C81 C 0.5483(3) 0.57239(9) -0.0823(2) 0.0245(8) Uani 1 1 d .
C57 C 0.8725(3) 0.64195(10) 0.0061(2) 0.0371(10) Uani 1 1 d .
H57 H 0.889516 0.635161 -0.050749 0.044 Uiso 1 1 calc R
C23 C 1.0800(4) 0.68598(15) 0.7279(3) 0.0731(17) Uani 1 1 d .
H23 H 1.136325 0.687744 0.768945 0.088 Uiso 1 1 calc R
C29 C 0.6585(4) 0.77722(12) 0.5881(3) 0.0627(15) Uani 1 1 d .
H29 H 0.628898 0.797715 0.601267 0.075 Uiso 1 1 calc R
C10 C 0.4276(3) 0.52919(10) 0.4235(3) 0.0438(11) Uani 1 1 d .
H10 H 0.380995 0.517709 0.457812 0.053 Uiso 1 1 calc R
C30 C 0.6808(4) 0.75492(12) 0.6543(3) 0.0631(15) Uani 1 1 d .
H30 H 0.664631 0.759906 0.712712 0.076 Uiso 1 1 calc R
C40 C 1.1694(3) 0.67863(11) 0.4435(3) 0.0495(12) Uani 1 1 d .
H40 H 1.206008 0.688977 0.490891 0.059 Uiso 1 1 calc R
C90 C 0.6598(3) 0.68875(10) -0.0691(3) 0.0392(10) Uani 1 1 d .
C20 C 0.9169(3) 0.68088(10) 0.6064(2) 0.0307(9) Uani 1 1 d .
C113 C 1.1029(4) 0.54269(14) 0.8459(4) 0.0647(14) Uani 1 1 d .
H113 H 1.167779 0.532415 0.848439 0.078 Uiso 1 1 calc R
C114 C 1.0442(4) 0.54187(12) 0.9178(3) 0.0567(13) Uani 1 1 d .
H114 H 1.068193 0.530589 0.969072 0.068 Uiso 1 1 calc R
C22 C 1.0640(4) 0.70947(14) 0.6653(3) 0.0711(16) Uani 1 1 d .
H22 H 1.109063 0.727578 0.663605 0.085 Uiso 1 1 calc R
C102 C 0.3109(3) 0.58229(13) -0.3782(2) 0.0436(11) Uani 1 1 d .
C91 C 0.5800(3) 0.68366(9) -0.0157(2) 0.0327(9) Uani 1 1 d .
C39 C 1.0935(3) 0.65609(10) 0.4600(3) 0.0371(9) Uani 1 1 d .
H39 H 1.080004 0.650653 0.518725 0.045 Uiso 1 1 calc R
C110 C 0.9218(4) 0.57253(13) 0.8390(5) 0.0698(17) Uani 1 1 d .
C112 C 1.0683(5) 0.55839(15) 0.7698(4) 0.0848(19) Uani 1 1 d .
H112 H 1.108677 0.558685 0.719915 0.102 Uiso 1 1 calc R
C111 C 0.9777(6) 0.57305(15) 0.7674(4) 0.0808(19) Uani 1 1 d .
H111 H 0.952674 0.583798 0.715691 0.097 Uiso 1 1 calc R
F110 F 0.8323(3) 0.58815(12) 0.8329(3) 0.1403(17) Uani 1 1 d .
H1 H 0.675(3) 0.6405(8) 0.6554(15) 0.034(11) Uiso 1 1 d D

loop_
_atom_site_aniso_label
_atom_site_aniso_U_11
_atom_site_aniso_U_22
_atom_site_aniso_U_33
_atom_site_aniso_U_23
_atom_site_aniso_U_13
_atom_site_aniso_U_12
Mo1 0.01780(14) 0.01567(14) 0.01842(14) 0.00016(13) 0.00041(10) -0.00014(12)
P7 0.0188(4) 0.0185(5) 0.0262(4) 0.0033(4) -0.0002(3) -0.0012(4)
P53 0.0183(4) 0.0200(5) 0.0215(4) -0.0002(4) 0.0014(3) 0.0009(4)
P3 0.0221(5) 0.0185(5) 0.0229(4) 0.0011(4) 0.0027(3) -0.0012(4)
P51 0.0188(4) 0.0190(5) 0.0228(4) 0.0026(4) 0.0009(3) -0.0005(4)
P5 0.0292(5) 0.0188(5) 0.0244(4) -0.0025(4) -0.0031(4) -0.0002(4)
F92 0.0422(13) 0.0332(13) 0.0294(11) -0.0052(10) 0.0099(9) -0.0070(11)
F98 0.0326(12) 0.0236(11) 0.0438(12) 0.0104(10) 0.0032(9) 0.0016(10)
F88 0.0404(13) 0.0433(14) 0.0328(11) 0.0068(11) 0.0147(10) 0.0020(11)
F82 0.0525(15) 0.0451(15) 0.0265(11) -0.0065(11) 0.0022(10) 0.0168(12)
F83 0.0583(16) 0.0533(17) 0.0489(14) -0.0145(13) -0.0023(12) 0.0296(14)
F101 0.077(2) 0.0570(18) 0.0662(17) -0.0253(15) -0.0218(14) -0.0148(16)
F104 0.0487(14) 0.0331(13) 0.0316(11) 0.0106(10) -0.0005(10) -0.0003(11)
F91 0.0638(17) 0.0329(14) 0.0453(13) -0.0074(12) -0.0094(11) -0.0106(12)
F95 0.0349(13) 0.0357(14) 0.0624(15) 0.0055(12) 0.0098(11) 0.0137(11)
F86 0.0323(12) 0.0359(13) 0.0264(10) -0.0034(10) 0.0006(8) 0.0063(10)
F94 0.0378(12) 0.0257(12) 0.0399(12) 0.0116(10) 0.0060(9) 0.0052(10)
F97 0.0421(13) 0.0369(14) 0.0450(13) 0.0120(11) 0.0125(10) -0.0064(11)
F85 0.0452(14) 0.0557(16) 0.0310(11) 0.0038(12) -0.0094(10) 0.0102(12)
F96 0.0350(13) 0.0457(15) 0.0583(14) 0.0011(13) 0.0223(11) 0.0010(11)
F103 0.0547(16) 0.084(2) 0.0305(12) 0.0204(14) -0.0052(10) 0.0087(15)
F84 0.0509(15) 0.0447(15) 0.0567(15) -0.0005(13) -0.0150(12) 0.0229(13)
F100 0.0560(15) 0.0277(13) 0.0458(13) -0.0025(11) -0.0095(11) -0.0064(11)
F90 0.0501(16) 0.0425(16) 0.0878(19) 0.0141(15) -0.0110(14) -0.0250(13)
F89 0.0348(14) 0.0671(19) 0.0702(16) 0.0283(15) 0.0169(12) -0.0082(13)
C26 0.036(2) 0.025(2) 0.0297(19) -0.0088(17) -0.0022(16) -0.0006(17)
F102 0.0566(17) 0.105(3) 0.0357(13) -0.0175(15) -0.0185(11) -0.0013(17)
C4 0.0232(18) 0.0212(19) 0.0234(17) 0.0013(15) -0.0014(13) 0.0042(15)
C14 0.0249(18) 0.0172(18) 0.0311(18) 0.0070(16) 0.0017(14) -0.0043(15)
C21 0.052(3) 0.040(3) 0.054(3) -0.003(2) -0.016(2) -0.020(2)
C52 0.0195(18) 0.034(2) 0.0344(19) 0.0097(18) -0.0016(14) -0.0017(16)
C59 0.0257(19) 0.025(2) 0.0336(19) -0.0038(17) 0.0050(15) -0.0018(16)
C87 0.0276(19) 0.0201(18) 0.0190(16) 0.0058(15) 0.0013(13) 0.0002(15)
N1 0.0414(19) 0.0276(18) 0.0196(15) -0.0048(14) 0.0045(13) -0.0021(15)
C6 0.030(2) 0.032(2) 0.0318(19) 0.0068(18) -0.0011(15) -0.0004(17)
C93 0.0244(18) 0.0213(18) 0.0204(16) -0.0026(15) -0.0004(13) -0.0020(15)
C92 0.0291(19) 0.026(2) 0.0246(18) 0.0067(17) 0.0025(14) -0.0040(16)
C32 0.0254(18) 0.0163(17) 0.0260(17) 0.0031(15) 0.0062(14) -0.0007(15)
C17 0.037(2) 0.026(2) 0.062(3) 0.015(2) -0.002(2) 0.0049(19)
C38 0.0175(17) 0.0188(18) 0.039(2) 0.0094(17) -0.0005(14) 0.0034(15)
C83 0.034(2) 0.028(2) 0.043(2) -0.0122(19) 0.0003(17) 0.0091(18)
C77 0.040(2) 0.056(3) 0.0280(19) -0.013(2) 0.0103(17) -0.022(2)
C2 0.030(2) 0.027(2) 0.0257(18) 0.0027(17) 0.0073(15) -0.0018(16)
C61 0.030(2) 0.024(2) 0.0281(18) 0.0042(17) 0.0014(15) 0.0006(16)
C15 0.035(2) 0.037(2) 0.036(2) 0.004(2) -0.0007(17) 0.0005(19)
C64 0.038(2) 0.028(2) 0.039(2) -0.0009(19) -0.0052(17) -0.0075(18)
C18 0.030(2) 0.030(2) 0.052(2) -0.004(2) 0.0035(18) 0.0003(18)
C8 0.0223(18) 0.0183(18) 0.037(2) 0.0009(17) -0.0007(15) -0.0003(15)
C94 0.032(2) 0.0217(19) 0.0274(18) 0.0048(16) 0.0016(15) -0.0042(16)
C63 0.050(3) 0.019(2) 0.043(2) -0.0001(19) 0.0005(19) -0.0052(19)
C25 0.040(2) 0.042(3) 0.037(2) 0.001(2) -0.0091(17) -0.005(2)
C16 0.047(3) 0.037(2) 0.042(2) 0.013(2) -0.0050(19) 0.002(2)
C58 0.033(2) 0.037(2) 0.037(2) 0.001(2) 0.0142(17) -0.0006(19)
C72 0.0176(17) 0.0224(19) 0.0269(17) -0.0024(16) 0.0030(13) 0.0003(15)
C71 0.032(2) 0.035(2) 0.038(2) -0.0107(19) 0.0032(16) 0.0075(18)
C13 0.031(2) 0.033(2) 0.041(2) -0.0045(19) 0.0032(17) -0.0052(18)
C73 0.0248(19) 0.035(2) 0.0250(18) 0.0000(17) 0.0027(14) -0.0033(17)
C65 0.0269(19) 0.0224(19) 0.0330(19) 0.0038(17) -0.0024(15) -0.0025(16)
C96 0.0254(19) 0.031(2) 0.035(2) -0.0044(18) 0.0103(16) -0.0037(17)
C98 0.0276(19) 0.0173(18) 0.0294(18) -0.0014(16) -0.0040(14) 0.0004(15)
C27 0.040(2) 0.029(2) 0.0297(19) -0.0022(18) 0.0007(16) 0.0035(18)
C66 0.0233(18) 0.025(2) 0.0325(19) -0.0058(17) -0.0033(14) 0.0047(16)
C100 0.033(2) 0.032(2) 0.032(2) -0.0047(19) -0.0011(16) 0.0022(18)
C85 0.029(2) 0.033(2) 0.0287(19) 0.0041(18) -0.0046(15) -0.0045(18)
C101 0.042(2) 0.043(3) 0.040(2) -0.017(2) -0.0047(18) -0.003(2)
C104 0.029(2) 0.034(2) 0.0265(18) 0.0008(18) 0.0058(15) 0.0013(18)
C43 0.026(2) 0.026(2) 0.053(2) 0.012(2) 0.0009(17) 0.0016(17)
C62 0.043(2) 0.0153(18) 0.040(2) 0.0091(18) 0.0039(18) 0.0025(17)
C60 0.0259(18) 0.0173(18) 0.0234(17) -0.0003(15) 0.0067(14) -0.0006(15)
C68 0.039(3) 0.038(3) 0.070(3) -0.008(2) -0.011(2) 0.019(2)
B80 0.028(2) 0.021(2) 0.0211(19) 0.0015(17) 0.0040(16) -0.0003(17)
C54 0.0224(18) 0.0234(19) 0.0226(16) 0.0047(16) 0.0000(13) 0.0012(15)
C36 0.041(2) 0.054(3) 0.042(2) -0.019(2) -0.0013(18) 0.004(2)
C35 0.047(3) 0.036(2) 0.039(2) -0.007(2) 0.0132(19) 0.007(2)
C19 0.030(2) 0.024(2) 0.0331(19) 0.0012(17) 0.0004(15) -0.0017(17)
C67 0.034(2) 0.035(2) 0.047(2) -0.008(2) -0.0075(18) 0.0089(19)
C11 0.038(2) 0.042(3) 0.068(3) -0.015(2) -0.006(2) -0.016(2)
C75 0.030(2) 0.053(3) 0.044(2) -0.012(2) -0.0015(18) -0.017(2)
C33 0.0236(19) 0.027(2) 0.0344(19) 0.0044(18) 0.0057(15) -0.0021(16)
C97 0.032(2) 0.026(2) 0.0287(19) 0.0037(17) 0.0054(15) -0.0123(17)
C41 0.029(2) 0.035(3) 0.098(4) 0.024(3) -0.006(2) -0.010(2)
C95 0.028(2) 0.025(2) 0.037(2) -0.0029(18) 0.0005(16) 0.0043(17)
C88 0.030(2) 0.033(2) 0.0276(19) 0.0092(18) -0.0006(15) 0.0018(18)
C31 0.078(3) 0.037(3) 0.032(2) -0.004(2) 0.000(2) 0.013(2)
C86 0.0237(19) 0.027(2) 0.0307(19) -0.0007(17) 0.0039(15) -0.0011(16)
C99 0.0261(19) 0.032(2) 0.0255(18) -0.0005(17) 0.0027(14) 0.0041(17)
C69 0.042(3) 0.041(3) 0.071(3) -0.027(3) 0.001(2) 0.017(2)
C89 0.027(2) 0.044(3) 0.040(2) 0.017(2) 0.0021(17) -0.0049(19)
C84 0.030(2) 0.033(2) 0.044(2) 0.001(2) -0.0089(17) 0.0078(18)
C9 0.034(2) 0.031(2) 0.043(2) 0.0031(19) 0.0028(17) -0.0087(18)
C34 0.029(2) 0.027(2) 0.040(2) 0.0069(19) 0.0101(16) 0.0062(17)
C74 0.024(2) 0.050(3) 0.035(2) 0.001(2) 0.0064(16) -0.0081(19)
C55 0.043(2) 0.033(2) 0.0278(19) -0.0004(18) 0.0023(16) -0.0097(19)
C82 0.033(2) 0.031(2) 0.0263(18) -0.0010(17) 0.0006(15) 0.0027(18)
C37 0.0232(19) 0.038(2) 0.035(2) -0.0038(19) 0.0034(15) 0.0028(17)
C115 0.057(3) 0.063(4) 0.065(3) -0.014(3) -0.002(3) -0.008(3)
C42 0.038(3) 0.041(3) 0.071(3) 0.033(3) 0.010(2) 0.001(2)
C56 0.051(3) 0.033(2) 0.034(2) -0.0067(19) -0.0025(18) -0.008(2)
C103 0.033(2) 0.059(3) 0.0232(19) 0.005(2) 0.0021(16) 0.009(2)
C76 0.053(3) 0.071(4) 0.031(2) -0.017(2) 0.0034(19) -0.028(3)
C28 0.070(3) 0.026(2) 0.044(2) -0.002(2) -0.005(2) 0.019(2)
C12 0.045(3) 0.050(3) 0.048(2) -0.018(2) 0.001(2) -0.017(2)
C70 0.047(3) 0.055(3) 0.046(2) -0.017(2) 0.007(2) 0.008(2)
C24 0.061(3) 0.073(4) 0.050(3) 0.010(3) -0.024(2) -0.004(3)
C81 0.0227(18) 0.0234(19) 0.0274(18) 0.0019(16) 0.0010(14) -0.0014(16)
C57 0.044(2) 0.038(2) 0.030(2) -0.0035(19) 0.0047(17) 0.005(2)
C23 0.062(3) 0.091(5) 0.063(3) -0.003(3) -0.033(3) -0.020(3)
C29 0.099(4) 0.035(3) 0.053(3) -0.017(2) -0.006(3) 0.031(3)
C10 0.034(2) 0.032(2) 0.065(3) 0.006(2) 0.004(2) -0.0141(19)
C30 0.103(4) 0.049(3) 0.036(2) -0.018(2) 0.002(3) 0.025(3)
C40 0.035(2) 0.032(2) 0.081(3) 0.006(2) -0.013(2) -0.009(2)
C90 0.031(2) 0.030(2) 0.055(3) 0.015(2) -0.0111(19) -0.0137(19)
C20 0.034(2) 0.031(2) 0.0269(18) -0.0035(17) -0.0055(15) -0.0011(18)
C113 0.048(3) 0.062(4) 0.083(4) -0.005(3) -0.004(3) -0.003(3)
C114 0.057(3) 0.046(3) 0.065(3) 0.005(3) -0.019(3) -0.007(3)
C22 0.070(4) 0.065(4) 0.074(4) -0.002(3) -0.030(3) -0.033(3)
C102 0.033(2) 0.068(3) 0.028(2) -0.013(2) -0.0085(17) 0.000(2)
C91 0.042(2) 0.022(2) 0.032(2) 0.0040(18) -0.0100(17) -0.0030(18)
C39 0.029(2) 0.028(2) 0.053(2) 0.005(2) -0.0064(17) -0.0033(18)
C110 0.048(3) 0.040(3) 0.117(5) -0.013(3) -0.037(3) 0.014(3)
C112 0.076(4) 0.070(4) 0.107(5) 0.001(4) -0.012(4) -0.004(4)
C111 0.112(6) 0.061(4) 0.067(4) 0.012(3) -0.021(4) -0.011(4)
F110 0.106(3) 0.127(4) 0.184(4) -0.026(3) -0.027(3) 0.027(3)

loop_
_atom_type_symbol
_atom_type_description
_atom_type_scat_dispersion_real
_atom_type_scat_dispersion_imag
_atom_type_scat_source
C C 0.0033 0.0016 'International Tables Vol C Tables 4.2.6.8 and 6.1.1.4'
H H 0.0000 0.0000 'International Tables Vol C Tables 4.2.6.8 and 6.1.1.4'
B B 0.0013 0.0007 'International Tables Vol C Tables 4.2.6.8 and 6.1.1.4'
F F 0.0171 0.0103 'International Tables Vol C Tables 4.2.6.8 and 6.1.1.4'
Mo Mo -1.6832 0.6857 'International Tables Vol C Tables 4.2.6.8 and 6.1.1.4'
N N 0.0061 0.0033 'International Tables Vol C Tables 4.2.6.8 and 6.1.1.4'
P P 0.1023 0.0942 'International Tables Vol C Tables 4.2.6.8 and 6.1.1.4'

loop_
_geom_angle_atom_site_label_1
_geom_angle_atom_site_label_2
_geom_angle_atom_site_label_3
_geom_angle
P7 Mo1 P51 92.92(3)
P53 Mo1 P7 157.56(3)
P53 Mo1 P51 68.33(3)
P3 Mo1 P7 96.41(3)
P3 Mo1 P53 93.42(3)
P3 Mo1 P51 146.48(3)
P3 Mo1 P5 115.11(3)
P5 Mo1 P7 93.93(3)
P5 Mo1 P53 100.08(3)
P5 Mo1 P51 96.19(3)
C4 Mo1 P7 104.73(10)
C4 Mo1 P53 97.52(10)
C4 Mo1 P3 71.17(10)
C4 Mo1 P51 136.70(10)
C4 Mo1 P5 44.32(10)
C6 P7 Mo1 116.51(12)
C32 P7 Mo1 120.92(11)
C32 P7 C6 101.15(17)
C32 P7 C38 98.51(16)
C38 P7 Mo1 115.90(11)
C38 P7 C6 100.34(16)
C52 P53 Mo1 97.23(11)
C72 P53 Mo1 125.31(12)
C72 P53 C52 105.42(15)
C66 P53 Mo1 124.04(11)
C66 P53 C52 104.86(17)
C66 P53 C72 97.32(16)
C14 P3 Mo1 118.72(11)
C14 P3 C2 102.95(16)
C2 P3 Mo1 104.44(12)
C8 P3 Mo1 127.39(12)
C8 P3 C14 97.50(16)
C8 P3 C2 102.68(16)
C52 P51 Mo1 93.82(11)
C60 P51 Mo1 122.06(11)
C60 P51 C52 104.50(17)
C60 P51 C54 102.09(15)
C54 P51 Mo1 127.12(12)
C54 P51 C52 102.34(16)
C26 P5 Mo1 128.05(12)
C26 P5 C20 99.27(17)
C4 P5 Mo1 53.00(11)
C4 P5 C26 114.66(17)
C4 P5 C20 111.76(17)
C20 P5 Mo1 132.68(13)
C27 C26 P5 121.1(3)
C27 C26 C31 117.8(4)
C31 C26 P5 121.1(3)
P5 C4 Mo1 82.68(14)
N1 C4 Mo1 137.5(3)
N1 C4 P5 139.6(3)
C15 C14 P3 122.8(3)
C19 C14 P3 118.5(3)
C19 C14 C15 118.6(3)
C22 C21 C20 120.1(4)
P53 C52 P51 100.18(17)
C58 C59 C54 120.5(3)
C92 C87 B80 127.8(3)
C92 C87 C88 112.3(3)
C88 C87 B80 119.5(3)
C4 N1 C2 114.1(3)
C94 C93 B80 119.2(3)
C98 C93 C94 112.9(3)
C98 C93 B80 127.8(3)
F92 C92 C87 120.8(3)
F92 C92 C91 114.7(3)
C91 C92 C87 124.5(3)
C33 C32 P7 119.3(3)
C37 C32 P7 122.8(3)
C37 C32 C33 117.8(3)
C16 C17 C18 119.9(4)
C43 C38 P7 119.9(3)
C43 C38 C39 118.2(3)
C39 C38 P7 121.9(3)
F83 C83 C84 119.9(3)
F83 C83 C82 120.8(3)
C84 C83 C82 119.2(3)
C72 C77 C76 120.4(3)
N1 C2 P3 103.7(2)
C62 C61 C60 120.7(3)
C16 C15 C14 119.3(4)
C63 C64 C65 119.9(4)
C19 C18 C17 119.8(4)
C13 C8 P3 121.0(3)
C13 C8 C9 119.0(3)
C9 C8 P3 119.8(3)
F94 C94 C93 119.5(3)
F94 C94 C95 115.6(3)
C95 C94 C93 124.9(3)
C64 C63 C62 120.8(4)
C20 C25 C24 120.6(4)
C17 C16 C15 121.0(4)
C57 C58 C59 120.4(4)
C77 C72 P53 123.2(3)
C77 C72 C73 118.4(3)
C73 C72 P53 118.4(2)
C70 C71 C66 120.9(4)
C8 C13 C12 120.3(4)
C74 C73 C72 121.1(3)
C64 C65 C60 120.4(3)
F96 C96 C97 120.6(3)
F96 C96 C95 120.8(3)
C97 C96 C95 118.5(3)
F98 C98 C93 121.1(3)
F98 C98 C97 115.0(3)
C97 C98 C93 123.9(3)
C28 C27 C26 121.4(4)
C71 C66 P53 120.0(3)
C71 C66 C67 118.1(3)
C67 C66 P53 121.6(3)
F100 C100 C101 116.3(4)
F100 C100 C99 119.7(3)
C101 C100 C99 124.0(4)
F85 C85 C86 120.1(3)
F85 C85 C84 120.7(3)
C84 C85 C86 119.1(3)
F101 C101 C100 120.1(4)
F101 C101 C102 119.8(4)
C102 C101 C100 120.0(4)
F104 C104 C99 121.5(3)
F104 C104 C103 114.4(3)
C99 C104 C103 124.0(4)
C42 C43 C38 120.3(4)
C63 C62 C61 119.4(3)
C61 C60 P51 121.4(3)
C65 C60 P51 119.8(3)
C65 C60 C61 118.8(3)
C69 C68 C67 120.1(4)
C87 B80 C93 112.5(3)
C87 B80 C99 114.7(3)
C99 B80 C93 101.0(3)
C81 B80 C87 101.9(3)
C81 B80 C93 113.8(3)
C81 B80 C99 113.4(3)
C59 C54 P51 122.4(3)
C59 C54 C55 118.6(3)
C55 C54 P51 119.0(3)
C35 C36 C37 120.5(4)
C34 C35 C36 119.4(4)
C18 C19 C14 121.3(3)
C68 C67 C66 120.7(4)
C10 C11 C12 120.1(4)
C76 C75 C74 119.7(4)
C34 C33 C32 121.4(3)
F97 C97 C96 119.6(3)
F97 C97 C98 120.1(3)
C96 C97 C98 120.2(3)
C40 C41 C42 120.0(4)
F95 C95 C94 120.7(3)
F95 C95 C96 119.9(3)
C96 C95 C94 119.3(3)
F88 C88 C87 118.6(3)
F88 C88 C89 116.0(3)
C89 C88 C87 125.5(4)
C30 C31 C26 120.8(4)
F86 C86 C85 116.2(3)
F86 C86 C81 119.3(3)
C85 C86 C81 124.6(3)
C100 C99 B80 118.3(3)
C104 C99 C100 113.7(3)
C104 C99 B80 127.4(3)
C70 C69 C68 120.1(4)
F89 C89 C88 120.8(4)
F89 C89 C90 119.8(4)
C90 C89 C88 119.4(4)
F84 C84 C83 121.0(4)
F84 C84 C85 119.5(3)
C85 C84 C83 119.4(3)
C8 C9 C10 120.6(4)
C35 C34 C33 120.3(4)
C75 C74 C73 119.7(3)
C56 C55 C54 120.3(4)
F82 C82 C83 114.7(3)
F82 C82 C81 120.9(3)
C83 C82 C81 124.5(3)
C32 C37 C36 120.5(4)
C114 C115 C110 115.8(5)
C41 C42 C43 120.7(4)
C57 C56 C55 120.6(4)
F103 C103 C104 120.4(4)
F103 C103 C102 120.5(3)
C102 C103 C104 119.1(4)
C75 C76 C77 120.7(4)
C29 C28 C27 119.8(4)
C11 C12 C13 120.1(4)
C69 C70 C71 120.1(4)
C23 C24 C25 119.4(5)
C86 C81 B80 119.5(3)
C82 C81 B80 127.2(3)
C82 C81 C86 113.0(3)
C56 C57 C58 119.5(4)
C22 C23 C24 120.2(4)
C28 C29 C30 119.9(4)
C11 C10 C9 119.9(4)
C31 C30 C29 120.4(4)
C41 C40 C39 120.3(4)
F90 C90 C89 121.5(4)
F90 C90 C91 119.4(4)
C89 C90 C91 119.0(4)
C21 C20 P5 118.9(3)
C25 C20 P5 122.2(3)
C25 C20 C21 118.9(4)
C114 C113 C112 120.6(6)
C115 C114 C113 120.8(5)
C23 C22 C21 120.8(5)
F102 C102 C101 121.2(4)
F102 C102 C103 119.7(4)
C101 C102 C103 119.1(3)
F91 C91 C92 120.6(3)
F91 C91 C90 120.2(4)
C90 C91 C92 119.3(4)
C40 C39 C38 120.5(4)
C111 C110 C115 124.1(5)
F110 C110 C115 119.3(6)
F110 C110 C111 116.6(6)
C111 C112 C113 119.1(6)
C112 C111 C110 119.6(6)

loop_
_geom_bond_atom_site_label_1
_geom_bond_atom_site_label_2
_geom_bond_distance
Mo1 P7 2.5366(9)
Mo1 P53 2.4727(9)
Mo1 P3 2.4378(9)
Mo1 P51 2.5640(9)
Mo1 P5 2.4637(9)
Mo1 C4 1.984(3)
P7 C6 1.836(3)
P7 C32 1.832(3)
P7 C38 1.834(4)
P53 C52 1.837(3)
P53 C72 1.834(3)
P53 C66 1.825(4)
P3 C14 1.834(4)
P3 C2 1.859(3)
P3 C8 1.833(4)
P51 C52 1.851(3)
P51 C60 1.826(3)
P51 C54 1.839(3)
P5 C26 1.815(4)
P5 C4 1.735(4)
P5 C20 1.829(4)
F92 C92 1.354(4)
F98 C98 1.358(4)
F88 C88 1.364(4)
F82 C82 1.360(4)
F83 C83 1.342(4)
F101 C101 1.348(5)
F104 C104 1.352(4)
F91 C91 1.345(4)
F95 C95 1.346(4)
F86 C86 1.358(4)
F94 C94 1.360(4)
F97 C97 1.346(4)
F85 C85 1.348(4)
F96 C96 1.338(4)
F103 C103 1.339(5)
F84 C84 1.350(4)
F100 C100 1.355(4)
F90 C90 1.346(4)
F89 C89 1.350(4)
C26 C27 1.392(5)
C26 C31 1.397(5)
F102 C102 1.348(4)
C4 N1 1.352(4)
C14 C15 1.403(5)
C14 C19 1.387(5)
C21 C20 1.388(5)
C21 C22 1.380(6)
C59 C58 1.384(5)
C59 C54 1.386(5)
C87 C92 1.388(5)
C87 B80 1.652(5)
C87 C88 1.390(5)
N1 C2 1.458(5)
C93 C94 1.390(5)
C93 C98 1.387(5)
C93 B80 1.661(5)
C92 C91 1.381(5)
C32 C33 1.395(5)
C32 C37 1.381(5)
C17 C18 1.378(5)
C17 C16 1.373(6)
C38 C43 1.398(5)
C38 C39 1.404(5)
C83 C84 1.370(5)
C83 C82 1.380(5)
C77 C72 1.375(5)
C77 C76 1.388(5)
C61 C62 1.387(5)
C61 C60 1.391(5)
C15 C16 1.385(5)
C64 C63 1.375(5)
C64 C65 1.386(5)
C18 C19 1.376(5)
C8 C13 1.385(5)
C8 C9 1.385(5)
C94 C95 1.376(5)
C63 C62 1.376(5)
C25 C24 1.395(5)
C25 C20 1.385(5)
C58 C57 1.379(5)
C72 C73 1.386(5)
C71 C66 1.385(5)
C71 C70 1.383(5)
C13 C12 1.388(5)
C73 C74 1.386(5)
C65 C60 1.391(5)
C96 C97 1.371(5)
C96 C95 1.373(5)
C98 C97 1.380(5)
C27 C28 1.380(5)
C66 C67 1.391(5)
C100 C101 1.374(5)
C100 C99 1.391(5)
C85 C86 1.374(5)
C85 C84 1.368(5)
C101 C102 1.361(6)
C104 C99 1.375(5)
C104 C103 1.394(5)
C43 C42 1.385(5)
C68 C67 1.380(5)
C68 C69 1.376(6)
B80 C99 1.656(5)
B80 C81 1.652(5)
C54 C55 1.396(5)
C36 C35 1.379(5)
C36 C37 1.387(5)
C35 C34 1.370(5)
C11 C12 1.384(6)
C11 C10 1.369(6)
C75 C74 1.375(5)
C75 C76 1.367(5)
C33 C34 1.371(5)
C41 C42 1.380(6)
C41 C40 1.368(6)
C88 C89 1.366(5)
C31 C30 1.371(6)
C86 C81 1.392(5)
C69 C70 1.366(6)
C89 C90 1.363(6)
C9 C10 1.392(5)
C55 C56 1.382(5)
C82 C81 1.382(5)
C115 C114 1.367(7)
C115 C110 1.382(7)
C56 C57 1.375(5)
C103 C102 1.376(6)
C28 C29 1.374(6)
C24 C23 1.377(7)
C23 C22 1.365(7)
C29 C30 1.384(6)
C40 C39 1.391(5)
C90 C91 1.377(5)
C113 C114 1.376(7)
C113 C112 1.387(8)
C110 C111 1.348(8)
C110 F110 1.339(6)
C112 C111 1.333(8)
